data_8100242
loop_
_publ_author_name
'Mizuguchi, Jin'

_publ_section_title
;
Crystal structure of (2,5-dihydro-2,5-dimethyl-3,6-diphenylpyrrolo
[3,4-c]- pyrrole-1,4-diylidene)biscyanamide, C~22~H~16~N~6~
;
_journal_issue 1
_journal_name_full 'Zeitschrift f\"ur Kristallographie - New Crystal Structures'
_journal_page_first 141
_journal_page_last 142
_journal_volume 218
_journal_year 2003
_chemical_formula_moiety 'C22 H16 N6 '
_chemical_formula_structural ' C22 H16 N6'
_chemical_formula_sum 'C22 H16 N6'
_chemical_formula_weight 364.41
_space_group_IT_number 14
_symmetry_cell_setting monoclinic
_symmetry_space_group_name_Hall '-P 2ybc'
_symmetry_space_group_name_H-M 'P 1 21/c 1'
_cell_angle_alpha 90
_cell_angle_beta 92.79(1)
_cell_angle_gamma 90
_cell_formula_units_Z 2
_cell_length_a 6.4349(8)
_cell_length_b 6.4587(7)
_cell_length_c 21.613(2)
_cell_measurement_temperature 93.2
_cell_volume 897.2(2)
_exptl_crystal_density_diffrn 1.349
_cod_original_sg_symbol_H-M 'P 21/c'
_cod_original_formula_sum 'C22 H16 N6 '
_cod_database_code 8100242

loop_
_symmetry_equiv_pos_as_xyz
x,y,z
-x,1/2+y,1/2-z
-x,-y,-z
x,1/2-y,1/2+z

loop_
_atom_site_label
_atom_site_type_symbol
_atom_site_fract_x
_atom_site_fract_y
_atom_site_fract_z
_atom_site_U_iso_or_equiv
_atom_site_adp_type
_atom_site_occupancy
_atom_site_calc_flag
_atom_site_refinement_flags
_atom_site_disorder_assembly
_atom_site_disorder_group
N(1) N 0.8572(2) 0.2419(2) 0.45450(7) 0.0259(4) Uani 1.00 d . . .
N(2) N 0.6086(2) 0.2627(3) 0.52855(8) 0.0288(4) Uani 1.00 d . . .
N(3) N 0.4171(3) 0.4224(3) 0.61328(8) 0.0325(4) Uani 1.00 d . . .
C(1) C 1.1171(3) 0.2992(3) 0.37432(9) 0.0250(5) Uani 1.00 d . . .
C(2) C 1.1219(3) 0.4509(3) 0.32883(10) 0.0325(5) Uani 1.00 d . . .
C(3) C 1.2045(3) 0.4075(4) 0.27233(10) 0.0381(6) Uani 1.00 d . . .
C(4) C 1.2848(3) 0.2131(4) 0.26129(10) 0.0394(6) Uani 1.00 d . . .
C(5) C 1.2806(3) 0.0603(4) 0.3063(1) 0.0389(6) Uani 1.00 d . . .
C(6) C 1.1958(3) 0.1032(3) 0.36272(10) 0.0322(5) Uani 1.00 d . . .
C(7) C 1.0267(3) 0.3497(3) 0.43403(9) 0.0241(5) Uani 1.00 d . . .
C(8) C 0.7417(3) 0.0835(3) 0.4191(1) 0.0360(6) Uani 1.00 d . . .
C(9) C 0.7820(3) 0.3331(3) 0.50766(9) 0.0247(5) Uani 1.00 d . . .
C(10) C 0.5184(3) 0.3571(3) 0.57513(9) 0.0269(5) Uani 1.00 d . . .
C(11) C 1.0738(3) 0.5037(3) 0.47638(9) 0.0237(4) Uani 1.00 d . . .
H(1) H 1.0675 0.5883 0.3377 0.0383 Uiso 1.00 calc . . .
H(2) H 1.2068 0.5142 0.2408 0.0442 Uiso 1.00 calc . . .
H(3) H 1.3435 0.1825 0.2223 0.0472 Uiso 1.00 calc . . .
H(4) H 1.3361 -0.0752 0.2987 0.0467 Uiso 1.00 calc . . .
H(5) H 1.1893 -0.0026 0.3943 0.0380 Uiso 1.00 calc . . .
H(6) H 0.6104 0.1370 0.4041 0.0451 Uiso 1.00 calc . . .
H(7) H 0.8178 0.0394 0.3848 0.0451 Uiso 1.00 calc . . .
H(8) H 0.7174 -0.0338 0.4449 0.0451 Uiso 1.00 calc . . .

loop_
_atom_site_aniso_label
_atom_site_aniso_U_11
_atom_site_aniso_U_22
_atom_site_aniso_U_33
_atom_site_aniso_U_12
_atom_site_aniso_U_13
_atom_site_aniso_U_23
N(1) 0.0239(8) 0.0266(8) 0.0280(8) -0.0038(6) 0.0086(7) -0.0019(7)
N(2) 0.0266(8) 0.0317(9) 0.0290(8) -0.0046(7) 0.0103(7) -0.0015(7)
N(3) 0.0294(8) 0.0396(10) 0.0292(8) -0.0031(8) 0.0079(7) 0.0020(8)
C(1) 0.0179(8) 0.0302(10) 0.0273(9) -0.0043(8) 0.0045(7) -0.0039(8)
C(2) 0.0264(10) 0.039(1) 0.032(1) -0.0027(9) 0.0071(8) 0.0025(9)
C(3) 0.031(1) 0.055(1) 0.030(1) -0.0072(10) 0.0069(9) 0.004(1)
C(4) 0.028(1) 0.060(1) 0.030(1) -0.009(1) 0.0114(8) -0.015(1)
C(5) 0.030(1) 0.042(1) 0.046(1) -0.0007(10) 0.0122(9) -0.015(1)
C(6) 0.0273(10) 0.034(1) 0.036(1) 0.0002(9) 0.0073(8) -0.0046(9)
C(7) 0.0211(9) 0.0242(9) 0.0272(9) -0.0014(7) 0.0043(7) 0.0047(8)
C(8) 0.030(1) 0.037(1) 0.042(1) -0.0139(9) 0.0126(9) -0.0146(10)
C(9) 0.0234(9) 0.0272(10) 0.0240(9) 0.0000(8) 0.0056(7) 0.0012(8)
C(10) 0.0238(9) 0.029(1) 0.0286(10) -0.0052(8) 0.0067(8) 0.0027(8)
C(11) 0.0207(8) 0.0234(9) 0.0274(9) -0.0013(7) 0.0050(7) -0.0003(8)

loop_
_geom_bond_atom_site_label_1
_geom_bond_atom_site_label_2
_geom_bond_distance
_geom_bond_site_symmetry_1
_geom_bond_site_symmetry_2
_geom_bond_publ_flag
N(1) C(7) 1.385(2) . . yes
N(1) C(8) 1.459(3) . . yes
N(1) C(9) 1.398(2) . . yes
N(2) C(9) 1.306(2) . . yes
N(2) C(10) 1.334(3) . . yes
N(3) C(10) 1.155(3) . . yes
C(1) C(2) 1.390(3) . . yes
C(1) C(6) 1.391(3) . . yes
C(1) C(7) 1.477(3) . . yes
C(2) C(3) 1.384(3) . . yes
C(3) C(4) 1.383(3) . . yes
C(4) C(5) 1.387(3) . . yes
C(5) C(6) 1.388(3) . . yes
C(7) C(11) 1.375(3) . . yes
C(9) C(11) 1.435(3) . 3_766 yes
C(11) C(11) 1.429(4) . 3_766 yes
